data_2225050
loop_
_publ_author_name
'Fun, Hoong-Kun'
'Goh, Jia Hao'
'Chidan Kumar, C. S.'
'Yathirajan, H. S.'
'Narayana, B.'

_publ_section_title
;
 4-Amino-<i>N</i>-(6-chloro-5-methoxypyrimidin-4-yl)benzenesulfonamide
;
_journal_coeditor_code LH2975
_journal_issue 2
_journal_name_full 'Acta Crystallographica Section E'
_journal_page_first o372
_journal_page_last o373
_journal_paper_doi 10.1107/S1600536810001121
_journal_volume 66
_journal_year 2010
_chemical_formula_iupac 'C11 H11 Cl N4 O3 S'
_chemical_formula_moiety 'C11 H11 Cl N4 O3 S'
_chemical_formula_sum 'C11 H11 Cl N4 O3 S'
_chemical_formula_weight 314.75
_chemical_name_systematic
;
4-Amino-<i>N</i>-(6-chloro-5-methoxypyrimidin-4-yl)benzenesulfonamide
;
_space_group_IT_number 14
_symmetry_cell_setting monoclinic
_symmetry_space_group_name_Hall '-P 2ybc'
_symmetry_space_group_name_H-M 'P 1 21/c 1'
_atom_sites_solution_hydrogens geom
_atom_sites_solution_primary direct
_atom_sites_solution_secondary difmap
_audit_creation_method SHELXL-97
_cell_angle_alpha 90.00
_cell_angle_beta 102.3960(10)
_cell_angle_gamma 90.00
_cell_formula_units_Z 4
_cell_length_a 12.8792(6)
_cell_length_b 13.3557(6)
_cell_length_c 8.0867(4)
_cell_measurement_reflns_used 9451
_cell_measurement_temperature 100.00(10)
_cell_measurement_theta_max 35.04
_cell_measurement_theta_min 3.05
_cell_volume 1358.57(11)
_computing_cell_refinement 'SAINT (Bruker, 2009)'
_computing_data_collection 'APEX2 (Bruker, 2009)'
_computing_data_reduction 'SAINT (Bruker, 2009)'
_computing_molecular_graphics 'SHELXTL (Sheldrick, 2008)'
_computing_publication_material
;
SHELXTL (Sheldrick, 2008) and PLATON (Spek, 2009)
;
_computing_structure_refinement 'SHELXTL (Sheldrick, 2008)'
_computing_structure_solution 'SHELXTL (Sheldrick, 2008)'
_diffrn_ambient_temperature 100.00(10)
_diffrn_measured_fraction_theta_full 0.989
_diffrn_measured_fraction_theta_max 0.989
_diffrn_measurement_device_type
;
Bruker SMART APEX DUO area-detector diffractometer
;
_diffrn_measurement_method '\f and \w scans'
_diffrn_radiation_monochromator graphite
_diffrn_radiation_source 'fine-focus sealed tube'
_diffrn_radiation_type MoK\a
_diffrn_radiation_wavelength 0.71073
_diffrn_reflns_av_R_equivalents 0.0258
_diffrn_reflns_av_sigmaI/netI 0.0245
_diffrn_reflns_limit_h_max 18
_diffrn_reflns_limit_h_min -19
_diffrn_reflns_limit_k_max 20
_diffrn_reflns_limit_k_min -20
_diffrn_reflns_limit_l_max 12
_diffrn_reflns_limit_l_min -11
_diffrn_reflns_number 20122
_diffrn_reflns_theta_full 32.50
_diffrn_reflns_theta_max 32.50
_diffrn_reflns_theta_min 1.62
_diffrn_standards_number 0
_exptl_absorpt_coefficient_mu 0.447
_exptl_absorpt_correction_T_max 0.9499
_exptl_absorpt_correction_T_min 0.8292
_exptl_absorpt_correction_type multi-scan
_exptl_absorpt_process_details '(<i>SADABS</i>; Bruker, 2009)'
_exptl_crystal_colour colourless
_exptl_crystal_density_diffrn 1.539
_exptl_crystal_density_method 'not measured'
_exptl_crystal_description plate
_exptl_crystal_F_000 648
_exptl_crystal_size_max 0.435
_exptl_crystal_size_mid 0.331
_exptl_crystal_size_min 0.116
_refine_diff_density_max 0.534
_refine_diff_density_min -0.369
_refine_ls_extinction_method none
_refine_ls_goodness_of_fit_ref 1.040
_refine_ls_hydrogen_treatment refall
_refine_ls_matrix_type full
_refine_ls_number_parameters 225
_refine_ls_number_reflns 4863
_refine_ls_number_restraints 0
_refine_ls_restrained_S_all 1.040
_refine_ls_R_factor_all 0.0352
_refine_ls_R_factor_gt 0.0300
_refine_ls_shift/su_max_lt 0.001
_refine_ls_shift/su_mean 0.000
_refine_ls_structure_factor_coef Fsqd
_refine_ls_weighting_details 'calc w=1/[\s^2^(Fo^2^)+(0.0475P)^2^+0.4528P] where P=(Fo^2^+2Fc^2^)/3'
_refine_ls_weighting_scheme calc
_refine_ls_wR_factor_gt 0.0844
_refine_ls_wR_factor_ref 0.0885
_reflns_number_gt 4292
_reflns_number_total 4863
_reflns_threshold_expression I>2\s(I)
_cod_data_source_file lh2975.cif
_cod_data_source_block I
_cod_depositor_comments
;
The following automatic conversions were performed:
'_symmetry_cell_setting' value 'Monoclinic' changed to 'monoclinic'
according to '/home/saulius/struct/CIF-dictionaries/cif_core.dic'
dictionary named 'cif_core.dic' version 2.4.1 from 2010-06-29.

Automatic conversion script
Id: cif_fix_enum 1527 2010-12-29 10:47:43Z saulius 

The following automatic conversions were performed:

'_symmetry_cell_setting' value 'Monoclinic' changed to 'monoclinic'
according to /home/saulius/struct/CIF-dictionaries/cif_core.dic
dictionary named 'cif_core.dic' version 2.4.1 from 2010-06-29.

Automatic conversion script
Id: cif_fix_values 1715 2011-07-08 13:25:40Z adriana 
;
_cod_original_sg_symbol_H-M 'P 21/c'
_cod_database_code 2225050
_cod_database_fobs_code 2225050

loop_
_symmetry_equiv_pos_as_xyz
'x, y, z'
'-x, y+1/2, -z+1/2'
'-x, -y, -z'
'x, -y-1/2, z-1/2'

loop_
_atom_site_type_symbol
_atom_site_label
_atom_site_fract_x
_atom_site_fract_y
_atom_site_fract_z
_atom_site_U_iso_or_equiv
_atom_site_adp_type
_atom_site_calc_flag
_atom_site_refinement_flags
_atom_site_occupancy
_atom_site_disorder_assembly
_atom_site_disorder_group
Cl Cl1 0.32221(2) 0.130087(19) 0.89383(4) 0.02300(7) Uani d . 1 . .
S S1 0.150384(18) 0.591224(17) 0.98106(3) 0.01312(6) Uani d . 1 . .
O O1 0.19845(6) 0.64388(6) 0.86316(9) 0.01714(14) Uani d . 1 . .
O O2 0.03978(6) 0.60773(6) 0.97922(10) 0.01793(14) Uani d . 1 . .
O O3 0.15020(6) 0.26617(6) 0.97198(9) 0.01711(14) Uani d . 1 . .
N N1 0.40417(8) 0.62924(7) 1.67597(11) 0.02030(18) Uani d . 1 . .
N N2 0.15327(7) 0.46898(6) 0.94120(11) 0.01577(15) Uani d . 1 . .
N N3 0.32756(7) 0.46232(7) 0.89578(12) 0.01792(16) Uani d . 1 . .
N N4 0.40819(7) 0.30443(7) 0.86117(13) 0.01997(17) Uani d . 1 . .
C C1 0.32974(8) 0.63720(7) 1.21150(12) 0.01551(17) Uani d . 1 . .
C C2 0.38928(8) 0.64543(8) 1.37493(13) 0.01691(17) Uani d . 1 . .
C C3 0.34401(8) 0.62413(7) 1.51452(12) 0.01546(17) Uani d . 1 . .
C C4 0.23638(8) 0.59518(8) 1.48550(13) 0.01756(18) Uani d . 1 . .
C C5 0.17708(8) 0.58676(8) 1.32262(13) 0.01685(18) Uani d . 1 . .
C C6 0.22376(7) 0.60750(7) 1.18497(12) 0.01355(16) Uani d . 1 . .
C C7 0.24116(7) 0.41496(7) 0.92115(12) 0.01407(16) Uani d . 1 . .
C C8 0.23504(7) 0.30973(7) 0.92579(12) 0.01413(16) Uani d . 1 . .
C C9 0.32214(8) 0.25928(7) 0.89322(12) 0.01631(17) Uani d . 1 . .
C C10 0.40614(8) 0.40413(8) 0.86664(15) 0.0207(2) Uani d . 1 . .
C C11 0.07329(9) 0.21978(10) 0.83669(16) 0.0253(2) Uani d . 1 . .
H H1A 0.3591(13) 0.6546(12) 1.120(2) 0.025(4) Uiso d . 1 . .
H H2A 0.4615(13) 0.6672(13) 1.393(2) 0.027(4) Uiso d . 1 . .
H H4A 0.2078(13) 0.5806(12) 1.581(2) 0.027(4) Uiso d . 1 . .
H H5A 0.1038(13) 0.5624(12) 1.303(2) 0.026(4) Uiso d . 1 . .
H H10A 0.4693(14) 0.4379(13) 0.847(2) 0.030(4) Uiso d . 1 . .
H H11A 0.0146(14) 0.2042(14) 0.883(2) 0.035(4) Uiso d . 1 . .
H H11B 0.0532(14) 0.2688(14) 0.743(2) 0.038(5) Uiso d . 1 . .
H H11C 0.0991(15) 0.1654(16) 0.795(2) 0.043(5) Uiso d . 1 . .
H H1N1 0.4646(14) 0.6617(14) 1.695(2) 0.033(4) Uiso d . 1 . .
H H2N1 0.3696(15) 0.6271(14) 1.759(2) 0.034(5) Uiso d . 1 . .
H H1N2 0.1012(14) 0.4342(13) 0.968(2) 0.030(4) Uiso d . 1 . .

loop_
_atom_site_aniso_label
_atom_site_aniso_U_11
_atom_site_aniso_U_22
_atom_site_aniso_U_33
_atom_site_aniso_U_12
_atom_site_aniso_U_13
_atom_site_aniso_U_23
Cl1 0.02251(13) 0.01320(11) 0.03324(15) 0.00115(8) 0.00591(10) -0.00126(9)
S1 0.01184(10) 0.01368(11) 0.01457(11) 0.00149(7) 0.00442(8) 0.00027(7)
O1 0.0191(3) 0.0179(3) 0.0156(3) 0.0009(3) 0.0064(3) 0.0026(2)
O2 0.0121(3) 0.0195(3) 0.0228(3) 0.0032(2) 0.0050(3) 0.0005(3)
O3 0.0161(3) 0.0188(3) 0.0177(3) -0.0056(3) 0.0064(3) -0.0027(3)
N1 0.0241(4) 0.0228(4) 0.0140(4) -0.0020(3) 0.0041(3) -0.0002(3)
N2 0.0129(3) 0.0139(3) 0.0220(4) -0.0005(3) 0.0071(3) -0.0028(3)
N3 0.0143(4) 0.0154(4) 0.0260(4) 0.0000(3) 0.0085(3) -0.0005(3)
N4 0.0161(4) 0.0172(4) 0.0285(4) 0.0019(3) 0.0091(3) 0.0003(3)
C1 0.0155(4) 0.0164(4) 0.0160(4) -0.0008(3) 0.0063(3) 0.0003(3)
C2 0.0159(4) 0.0189(4) 0.0167(4) -0.0015(3) 0.0053(3) 0.0000(3)
C3 0.0191(4) 0.0130(4) 0.0148(4) 0.0011(3) 0.0049(3) -0.0002(3)
C4 0.0202(4) 0.0185(4) 0.0161(4) -0.0004(3) 0.0087(3) 0.0009(3)
C5 0.0157(4) 0.0188(4) 0.0178(4) -0.0007(3) 0.0076(3) 0.0008(3)
C6 0.0135(4) 0.0136(4) 0.0145(4) 0.0006(3) 0.0049(3) 0.0000(3)
C7 0.0123(4) 0.0149(4) 0.0154(4) 0.0003(3) 0.0041(3) -0.0017(3)
C8 0.0137(4) 0.0148(4) 0.0144(4) -0.0013(3) 0.0041(3) -0.0010(3)
C9 0.0167(4) 0.0135(4) 0.0189(4) 0.0011(3) 0.0042(3) -0.0011(3)
C10 0.0153(4) 0.0180(4) 0.0313(5) 0.0004(3) 0.0103(4) -0.0002(4)
C11 0.0196(5) 0.0299(6) 0.0268(5) -0.0086(4) 0.0058(4) -0.0109(4)

loop_
_atom_type_symbol
_atom_type_description
_atom_type_scat_dispersion_real
_atom_type_scat_dispersion_imag
_atom_type_scat_source
C C 0.0033 0.0016 'International Tables Vol C Tables 4.2.6.8 and 6.1.1.4'
H H 0.0000 0.0000 'International Tables Vol C Tables 4.2.6.8 and 6.1.1.4'
N N 0.0061 0.0033 'International Tables Vol C Tables 4.2.6.8 and 6.1.1.4'
O O 0.0106 0.0060 'International Tables Vol C Tables 4.2.6.8 and 6.1.1.4'
S S 0.1246 0.1234 'International Tables Vol C Tables 4.2.6.8 and 6.1.1.4'
Cl Cl 0.1484 0.1585 'International Tables Vol C Tables 4.2.6.8 and 6.1.1.4'

loop_
_geom_angle_atom_site_label_1
_geom_angle_atom_site_label_2
_geom_angle_atom_site_label_3
_geom_angle_site_symmetry_1
_geom_angle_site_symmetry_3
_geom_angle
_geom_angle_publ_flag
O1 S1 O2 . . 119.20(5) ?
O1 S1 N2 . . 108.81(4) ?
O2 S1 N2 . . 102.20(4) ?
O1 S1 C6 . . 110.38(5) ?
O2 S1 C6 . . 109.14(5) ?
N2 S1 C6 . . 106.10(5) ?
C8 O3 C11 . . 115.81(8) ?
C3 N1 H1N1 . . 119.3(12) ?
C3 N1 H2N1 . . 116.6(12) ?
H1N1 N1 H2N1 . . 117.5(17) ?
C7 N2 S1 . . 125.98(7) ?
C7 N2 H1N2 . . 116.1(11) ?
S1 N2 H1N2 . . 114.8(11) ?
C7 N3 C10 . . 116.09(9) ?
C10 N4 C9 . . 114.94(9) ?
C2 C1 C6 . . 119.60(9) ?
C2 C1 H1A . . 120.2(10) ?
C6 C1 H1A . . 120.1(10) ?
C1 C2 C3 . . 120.71(9) ?
C1 C2 H2A . . 119.7(10) ?
C3 C2 H2A . . 119.6(10) ?
N1 C3 C2 . . 120.53(9) ?
N1 C3 C4 . . 120.49(9) ?
C2 C3 C4 . . 118.96(9) ?
C5 C4 C3 . . 120.34(9) ?
C5 C4 H4A . . 122.0(10) ?
C3 C4 H4A . . 117.7(10) ?
C4 C5 C6 . . 119.92(9) ?
C4 C5 H5A . . 119.9(10) ?
C6 C5 H5A . . 120.1(10) ?
C1 C6 C5 . . 120.47(9) ?
C1 C6 S1 . . 119.96(7) ?
C5 C6 S1 . . 119.52(8) ?
N3 C7 N2 . . 120.16(9) ?
N3 C7 C8 . . 122.05(9) ?
N2 C7 C8 . . 117.78(8) ?
O3 C8 C9 . . 125.25(9) ?
O3 C8 C7 . . 119.17(8) ?
C9 C8 C7 . . 115.41(9) ?
N4 C9 C8 . . 123.96(9) ?
N4 C9 Cl1 . . 116.89(7) ?
C8 C9 Cl1 . . 119.15(8) ?
N4 C10 N3 . . 127.44(10) ?
N4 C10 H10A . . 115.8(10) ?
N3 C10 H10A . . 116.8(10) ?
O3 C11 H11A . . 105.7(11) ?
O3 C11 H11B . . 108.5(11) ?
H11A C11 H11B . . 110.6(15) ?
O3 C11 H11C . . 112.6(12) ?
H11A C11 H11C . . 111.6(17) ?
H11B C11 H11C . . 107.8(16) ?

loop_
_geom_bond_atom_site_label_1
_geom_bond_atom_site_label_2
_geom_bond_site_symmetry_2
_geom_bond_distance
_geom_bond_publ_flag
Cl1 C9 . 1.7255(10) ?
S1 O1 . 1.4283(7) ?
S1 O2 . 1.4383(7) ?
S1 N2 . 1.6662(9) ?
S1 C6 . 1.7292(10) ?
O3 C8 . 1.3590(11) ?
O3 C11 . 1.4480(13) ?
N1 C3 . 1.3694(13) ?
N1 H1N1 . 0.875(18) ?
N1 H2N1 . 0.879(19) ?
N2 C7 . 1.3809(12) ?
N2 H1N2 . 0.880(18) ?
N3 C7 . 1.3336(12) ?
N3 C10 . 1.3364(13) ?
N4 C10 . 1.3328(14) ?
N4 C9 . 1.3351(13) ?
C1 C2 . 1.3826(14) ?
C1 C6 . 1.3932(13) ?
C1 H1A . 0.931(16) ?
C2 C3 . 1.4063(13) ?
C2 H2A . 0.955(17) ?
C3 C4 . 1.4094(14) ?
C4 C5 . 1.3781(15) ?
C4 H4A . 0.941(17) ?
C5 C6 . 1.4016(13) ?
C5 H5A . 0.979(16) ?
C7 C8 . 1.4085(14) ?
C8 C9 . 1.3816(13) ?
C10 H10A . 0.973(17) ?
C11 H11A . 0.938(18) ?
C11 H11B . 0.991(19) ?
C11 H11C . 0.90(2) ?

loop_
_geom_hbond_atom_site_label_D
_geom_hbond_atom_site_label_H
_geom_hbond_atom_site_label_A
_geom_hbond_site_symmetry_A
_geom_hbond_distance_DH
_geom_hbond_distance_HA
_geom_hbond_distance_DA
_geom_hbond_angle_DHA
_geom_hbond_publ_flag
N1 H1N1 N4 2_657 0.875(19) 2.616(18) 3.4230(14) 153.8(15) yes
N1 H2N1 O1 1_556 0.882(18) 2.533(19) 3.3274(13) 150.2(15) yes
N2 H1N2 O2 3_567 0.880(18) 2.031(18) 2.8866(12) 163.7(16) yes
C4 H4A O1 1_556 0.944(16) 2.460(16) 3.2603(13) 142.5(13) yes

loop_
_geom_torsion_atom_site_label_1
_geom_torsion_atom_site_label_2
_geom_torsion_atom_site_label_3
_geom_torsion_atom_site_label_4
_geom_torsion_site_symmetry_1
_geom_torsion_site_symmetry_2
_geom_torsion_site_symmetry_3
_geom_torsion_site_symmetry_4
_geom_torsion
_geom_torsion_publ_flag
O1 S1 N2 C7 . . . . 49.81(10) ?
O2 S1 N2 C7 . . . . 176.75(8) ?
C6 S1 N2 C7 . . . . -68.95(9) ?
C6 C1 C2 C3 . . . . 0.01(15) ?
C1 C2 C3 N1 . . . . 177.89(10) ?
C1 C2 C3 C4 . . . . -0.66(15) ?
N1 C3 C4 C5 . . . . -177.74(10) ?
C2 C3 C4 C5 . . . . 0.80(15) ?
C3 C4 C5 C6 . . . . -0.30(15) ?
C2 C1 C6 C5 . . . . 0.51(15) ?
C2 C1 C6 S1 . . . . -176.93(8) ?
C4 C5 C6 C1 . . . . -0.37(15) ?
C4 C5 C6 S1 . . . . 177.08(8) ?
O1 S1 C6 C1 . . . . -20.24(9) ?
O2 S1 C6 C1 . . . . -153.06(8) ?
N2 S1 C6 C1 . . . . 97.49(8) ?
O1 S1 C6 C5 . . . . 162.29(8) ?
O2 S1 C6 C5 . . . . 29.47(9) ?
N2 S1 C6 C5 . . . . -79.98(9) ?
C10 N3 C7 N2 . . . . -175.76(10) ?
C10 N3 C7 C8 . . . . 3.19(15) ?
S1 N2 C7 N3 . . . . -14.89(14) ?
S1 N2 C7 C8 . . . . 166.11(7) ?
C11 O3 C8 C9 . . . . -78.05(13) ?
C11 O3 C8 C7 . . . . 106.84(11) ?
N3 C7 C8 O3 . . . . 172.23(9) ?
N2 C7 C8 O3 . . . . -8.80(13) ?
N3 C7 C8 C9 . . . . -3.36(14) ?
N2 C7 C8 C9 . . . . 175.62(9) ?
C10 N4 C9 C8 . . . . 1.60(15) ?
C10 N4 C9 Cl1 . . . . -178.19(8) ?
O3 C8 C9 N4 . . . . -174.46(10) ?
C7 C8 C9 N4 . . . . 0.82(14) ?
O3 C8 C9 Cl1 . . . . 5.32(14) ?
C7 C8 C9 Cl1 . . . . -179.40(7) ?
C9 N4 C10 N3 . . . . -1.89(18) ?
C7 N3 C10 N4 . . . . -0.47(18) ?

loop_
_cod_related_entry_id
_cod_related_entry_database
_cod_related_entry_code
1 ChemSpider 24744279
